data_4304053
loop_
_publ_author_name
'Erin L. Norton'
'Kara L. S. Szekely'
'Jonathan W. Dube'
'Paolo G. Bomben'
'Charles L. B. Macdonald'

_publ_section_title
;
A Convenient Preparative Method for Cyclic Triphosphenium Bromide and
Chloride Salts
;
_journal_name_full 'Inorganic Chemistry'
_journal_page_first 1196
_journal_page_last 1203
_journal_paper_doi 10.1021/ic701342u
_journal_volume 47
_journal_year 2008
_chemical_formula_moiety 'C26 H25 O2 P2 1+, Br3 1-'
_chemical_formula_sum 'C26 H25 Br3 O2 P2'
_chemical_formula_weight 671.13
_chemical_name_systematic
;
 ?
;
_space_group_IT_number 2
_symmetry_cell_setting triclinic
_symmetry_space_group_name_Hall '-P 1'
_symmetry_space_group_name_H-M 'P -1'
_atom_sites_solution_hydrogens geom
_atom_sites_solution_primary direct
_atom_sites_solution_secondary difmap
_audit_creation_method SHELXL-97
_cell_angle_alpha 107.6360(10)
_cell_angle_beta 98.1280(10)
_cell_angle_gamma 97.8280(10)
_cell_formula_units_Z 2
_cell_length_a 8.6158(8)
_cell_length_b 11.4881(11)
_cell_length_c 14.2085(14)
_cell_measurement_reflns_used 9815
_cell_measurement_temperature 173(2)
_cell_measurement_theta_max 27.98
_cell_measurement_theta_min 2.43
_cell_volume 1302.7(2)
_computing_cell_refinement 'Bruker SMART'
_computing_data_collection 'Bruker SMART'
_computing_data_reduction 'Bruker SAINT'
_computing_molecular_graphics 'Bruker SHELXTL'
_computing_publication_material 'Bruker SHELXTL'
_computing_structure_refinement 'SHELXL-97 (Sheldrick, 1997)'
_computing_structure_solution 'Bruker SHELXTL'
_diffrn_ambient_temperature 173(2)
_diffrn_measured_fraction_theta_full 0.939
_diffrn_measured_fraction_theta_max 0.939
_diffrn_measurement_device_type 'CCD area detector'
_diffrn_measurement_method 'phi and omega scans'
_diffrn_radiation_monochromator graphite
_diffrn_radiation_source 'fine-focus sealed tube'
_diffrn_radiation_type MoK\a
_diffrn_radiation_wavelength 0.71073
_diffrn_reflns_av_R_equivalents 0.0161
_diffrn_reflns_av_sigmaI/netI 0.0276
_diffrn_reflns_limit_h_max 11
_diffrn_reflns_limit_h_min -10
_diffrn_reflns_limit_k_max 14
_diffrn_reflns_limit_k_min -14
_diffrn_reflns_limit_l_max 18
_diffrn_reflns_limit_l_min -18
_diffrn_reflns_number 10803
_diffrn_reflns_theta_full 27.50
_diffrn_reflns_theta_max 27.50
_diffrn_reflns_theta_min 1.53
_exptl_absorpt_coefficient_mu 4.790
_exptl_absorpt_correction_T_max 0.619
_exptl_absorpt_correction_T_min 0.429
_exptl_absorpt_correction_type multi-scan
_exptl_absorpt_process_details 'SADABS; Bruker 2000'
_exptl_crystal_colour yellow
_exptl_crystal_density_diffrn 1.711
_exptl_crystal_density_method 'not measured'
_exptl_crystal_description prism
_exptl_crystal_F_000 664
_exptl_crystal_size_max 0.20
_exptl_crystal_size_mid 0.20
_exptl_crystal_size_min 0.10
_refine_diff_density_max 0.759
_refine_diff_density_min -0.383
_refine_diff_density_rms 0.099
_refine_ls_extinction_method none
_refine_ls_goodness_of_fit_ref 1.096
_refine_ls_hydrogen_treatment mixed
_refine_ls_matrix_type full
_refine_ls_number_parameters 305
_refine_ls_number_reflns 5615
_refine_ls_number_restraints 0
_refine_ls_restrained_S_all 1.096
_refine_ls_R_factor_all 0.0315
_refine_ls_R_factor_gt 0.0259
_refine_ls_shift/su_max 0.001
_refine_ls_shift/su_mean 0.000
_refine_ls_structure_factor_coef Fsqd
_refine_ls_weighting_details 'calc w=1/[\s^2^(Fo^2^)+(0.0548P)^2^+0.0575P] where P=(Fo^2^+2Fc^2^)/3'
_refine_ls_weighting_scheme calc
_refine_ls_wR_factor_gt 0.0774
_refine_ls_wR_factor_ref 0.0850
_reflns_number_gt 4919
_reflns_number_total 5615
_reflns_threshold_expression >2sigma(I)
_cod_data_source_file ic701342u-file008.cif
_cod_data_source_block p1b
_cod_depositor_comments
;
The following automatic conversions were performed:
'_symmetry_cell_setting' value 'Triclinic' changed to 'triclinic'
according to '/home/saulius/struct/CIF-dictionaries/cif_core.dic'
dictionary named 'cif_core.dic' version 2.4.1 from 2010-06-29.

Automatic conversion script
Id: cif_fix_enum 1527 2010-12-29 10:47:43Z saulius 
;
_cod_database_code 4304053

loop_
_symmetry_equiv_pos_as_xyz
'x, y, z'
'-x, -y, -z'

loop_
_atom_site_label
_atom_site_type_symbol
_atom_site_fract_x
_atom_site_fract_y
_atom_site_fract_z
_atom_site_U_iso_or_equiv
_atom_site_adp_type
_atom_site_occupancy
_atom_site_symmetry_multiplicity
_atom_site_calc_flag
_atom_site_refinement_flags
_atom_site_disorder_assembly
_atom_site_disorder_group
C1 C 0.9521(3) 0.4788(2) 0.69334(17) 0.0235(5) Uani 1 1 d . . .
H1A H 0.8486 0.4811 0.6542 0.028 Uiso 1 1 calc R . .
H1B H 0.9346 0.4759 0.7601 0.028 Uiso 1 1 calc R . .
C2 C 1.0722(3) 0.5965(2) 0.70715(17) 0.0239(5) Uani 1 1 d . . .
H2A H 1.1213 0.5833 0.6468 0.029 Uiso 1 1 calc R . .
H2B H 1.1582 0.6094 0.7655 0.029 Uiso 1 1 calc R . .
C11 C 0.8996(3) 0.2101(2) 0.64244(17) 0.0251(5) Uani 1 1 d . . .
C12 C 0.8927(3) 0.1979(2) 0.7366(2) 0.0314(5) Uani 1 1 d . . .
H12 H 0.9520 0.2611 0.7957 0.038 Uiso 1 1 calc R . .
C13 C 0.7995(3) 0.0938(3) 0.7443(2) 0.0399(6) Uani 1 1 d . . .
H13 H 0.7952 0.0857 0.8085 0.048 Uiso 1 1 calc R . .
C14 C 0.7130(3) 0.0021(3) 0.6583(3) 0.0481(8) Uani 1 1 d . . .
H14 H 0.6503 -0.0697 0.6633 0.058 Uiso 1 1 calc R . .
C15 C 0.7174(3) 0.0144(3) 0.5660(3) 0.0480(8) Uani 1 1 d . . .
H15 H 0.6558 -0.0483 0.5073 0.058 Uiso 1 1 calc R . .
C16 C 0.8105(3) 0.1169(2) 0.5568(2) 0.0374(6) Uani 1 1 d . . .
H16 H 0.8137 0.1238 0.4921 0.045 Uiso 1 1 calc R . .
C21 C 1.2230(3) 0.3499(2) 0.68878(16) 0.0203(4) Uani 1 1 d . . .
C22 C 1.2693(3) 0.3892(2) 0.79370(17) 0.0253(5) Uani 1 1 d . . .
H22 H 1.1946 0.4142 0.8353 0.030 Uiso 1 1 calc R . .
C23 C 1.4256(3) 0.3913(2) 0.83655(18) 0.0289(5) Uani 1 1 d . . .
H23 H 1.4577 0.4181 0.9077 0.035 Uiso 1 1 calc R . .
C24 C 1.5345(3) 0.3545(2) 0.77613(19) 0.0301(5) Uani 1 1 d . . .
H24 H 1.6410 0.3560 0.8059 0.036 Uiso 1 1 calc R . .
C25 C 1.4888(3) 0.3154(2) 0.67252(19) 0.0300(5) Uani 1 1 d . . .
H25 H 1.5637 0.2896 0.6312 0.036 Uiso 1 1 calc R . .
C26 C 1.3335(3) 0.3138(2) 0.62877(17) 0.0248(5) Uani 1 1 d . . .
H26 H 1.3027 0.2879 0.5576 0.030 Uiso 1 1 calc R . .
C31 C 1.1542(3) 0.8625(2) 0.76232(17) 0.0227(4) Uani 1 1 d . . .
C32 C 1.1456(3) 0.9550(2) 0.71823(18) 0.0280(5) Uani 1 1 d . . .
H32 H 1.0515 0.9519 0.6730 0.034 Uiso 1 1 calc R . .
C33 C 1.2740(3) 1.0512(2) 0.7405(2) 0.0334(6) Uani 1 1 d . . .
H33 H 1.2681 1.1141 0.7102 0.040 Uiso 1 1 calc R . .
C34 C 1.4111(3) 1.0568(2) 0.8063(2) 0.0325(5) Uani 1 1 d . . .
H34 H 1.4991 1.1233 0.8211 0.039 Uiso 1 1 calc R . .
C35 C 1.4202(3) 0.9654(2) 0.85101(19) 0.0321(5) Uani 1 1 d . . .
H35 H 1.5146 0.9692 0.8963 0.039 Uiso 1 1 calc R . .
C36 C 1.2919(3) 0.8685(2) 0.82956(18) 0.0292(5) Uani 1 1 d . . .
H36 H 1.2977 0.8063 0.8606 0.035 Uiso 1 1 calc R . .
C41 C 0.8680(3) 0.7513(2) 0.82015(16) 0.0221(4) Uani 1 1 d . . .
C42 C 0.9273(3) 0.8221(2) 0.92074(17) 0.0300(5) Uani 1 1 d . . .
H42 H 1.0343 0.8668 0.9415 0.036 Uiso 1 1 calc R . .
C43 C 0.8286(3) 0.8267(3) 0.98991(19) 0.0390(6) Uani 1 1 d . . .
H43 H 0.8675 0.8755 1.0585 0.047 Uiso 1 1 calc R . .
C44 C 0.6737(3) 0.7606(3) 0.9597(2) 0.0395(6) Uani 1 1 d . . .
H44 H 0.6074 0.7628 1.0080 0.047 Uiso 1 1 calc R . .
C45 C 0.6146(3) 0.6918(2) 0.8606(2) 0.0364(6) Uani 1 1 d . . .
H45 H 0.5074 0.6475 0.8407 0.044 Uiso 1 1 calc R . .
C46 C 0.7102(3) 0.6868(2) 0.78963(19) 0.0298(5) Uani 1 1 d . . .
H46 H 0.6690 0.6400 0.7208 0.036 Uiso 1 1 calc R . .
O1 O 1.0127(2) 0.32959(18) 0.52009(12) 0.0339(4) Uani 1 1 d . . .
O2 O 0.8778(2) 0.73011(17) 0.63067(13) 0.0275(4) Uani 1 1 d . . .
P1 P 1.02223(7) 0.34060(5) 0.62867(4) 0.02108(13) Uani 1 1 d . . .
P2 P 0.98924(7) 0.73540(5) 0.72683(4) 0.02000(12) Uani 1 1 d . . .
Br1 Br 0.0000 0.5000 0.0000 0.02915(9) Uani 1 2 d S . .
Br2 Br 0.22641(3) 0.66506(3) -0.003820(18) 0.03552(9) Uani 1 1 d . . .
Br3 Br 0.5000 0.5000 0.5000 0.02815(9) Uani 1 2 d S . .
Br4 Br 0.40023(3) 0.69781(3) 0.57977(2) 0.03803(9) Uani 1 1 d . . .
H1 H 0.906(4) 0.723(4) 0.584(3) 0.068(13) Uiso 1 1 d . . .

loop_
_atom_site_aniso_label
_atom_site_aniso_U_11
_atom_site_aniso_U_22
_atom_site_aniso_U_33
_atom_site_aniso_U_23
_atom_site_aniso_U_13
_atom_site_aniso_U_12
C1 0.0233(11) 0.0210(11) 0.0279(11) 0.0085(9) 0.0095(9) 0.0038(9)
C2 0.0227(11) 0.0204(11) 0.0283(11) 0.0076(9) 0.0064(9) 0.0030(9)
C11 0.0203(10) 0.0204(11) 0.0316(12) 0.0037(9) 0.0062(9) 0.0039(9)
C12 0.0277(12) 0.0267(13) 0.0383(13) 0.0081(11) 0.0108(10) 0.0016(10)
C13 0.0341(14) 0.0311(15) 0.0601(18) 0.0183(13) 0.0205(13) 0.0055(12)
C14 0.0327(14) 0.0248(14) 0.085(2) 0.0128(15) 0.0216(15) 0.0019(12)
C15 0.0330(15) 0.0270(15) 0.065(2) -0.0064(14) 0.0033(13) -0.0023(12)
C16 0.0321(13) 0.0281(14) 0.0412(14) -0.0020(11) 0.0027(11) 0.0051(11)
C21 0.0201(10) 0.0154(10) 0.0252(10) 0.0069(8) 0.0044(8) 0.0027(8)
C22 0.0259(11) 0.0221(12) 0.0262(11) 0.0060(9) 0.0051(9) 0.0030(9)
C23 0.0299(12) 0.0271(13) 0.0269(11) 0.0098(10) -0.0010(9) 0.0010(10)
C24 0.0225(11) 0.0317(13) 0.0401(13) 0.0191(11) 0.0031(10) 0.0049(10)
C25 0.0251(11) 0.0332(14) 0.0390(13) 0.0182(11) 0.0120(10) 0.0097(10)
C26 0.0263(11) 0.0265(12) 0.0264(11) 0.0135(10) 0.0090(9) 0.0059(9)
C31 0.0245(11) 0.0190(11) 0.0262(11) 0.0070(9) 0.0107(9) 0.0042(9)
C32 0.0333(12) 0.0238(12) 0.0305(12) 0.0116(10) 0.0082(10) 0.0094(10)
C33 0.0408(14) 0.0251(13) 0.0425(14) 0.0184(11) 0.0165(12) 0.0075(11)
C34 0.0317(13) 0.0231(13) 0.0401(13) 0.0044(10) 0.0167(11) 0.0001(10)
C35 0.0269(12) 0.0298(13) 0.0352(13) 0.0071(11) 0.0035(10) 0.0016(10)
C36 0.0314(12) 0.0277(13) 0.0299(12) 0.0134(10) 0.0062(10) 0.0013(10)
C41 0.0249(11) 0.0204(11) 0.0233(10) 0.0073(9) 0.0095(9) 0.0065(9)
C42 0.0298(12) 0.0318(13) 0.0256(11) 0.0059(10) 0.0075(10) 0.0022(10)
C43 0.0471(16) 0.0431(16) 0.0255(12) 0.0054(11) 0.0151(11) 0.0091(13)
C44 0.0472(16) 0.0366(15) 0.0423(15) 0.0144(12) 0.0283(13) 0.0100(13)
C45 0.0284(13) 0.0281(14) 0.0537(16) 0.0121(12) 0.0173(12) 0.0020(11)
C46 0.0269(12) 0.0250(13) 0.0343(12) 0.0050(10) 0.0075(10) 0.0031(10)
O1 0.0299(9) 0.0518(12) 0.0209(8) 0.0115(8) 0.0058(7) 0.0112(8)
O2 0.0260(8) 0.0366(10) 0.0208(8) 0.0099(7) 0.0042(7) 0.0087(7)
P1 0.0202(3) 0.0216(3) 0.0204(3) 0.0047(2) 0.0048(2) 0.0047(2)
P2 0.0206(3) 0.0199(3) 0.0200(3) 0.0065(2) 0.0052(2) 0.0043(2)
Br1 0.03364(18) 0.0347(2) 0.02118(16) 0.00941(14) 0.00767(13) 0.01057(15)
Br2 0.03779(15) 0.03990(16) 0.02940(14) 0.01408(11) 0.00514(11) 0.00430(12)
Br3 0.02599(17) 0.03067(19) 0.02670(17) 0.01242(14) 0.00308(13) -0.00311(13)
Br4 0.03500(15) 0.03733(17) 0.04212(16) 0.01221(12) 0.01099(11) 0.00641(12)

loop_
_atom_type_symbol
_atom_type_description
_atom_type_scat_dispersion_real
_atom_type_scat_dispersion_imag
_atom_type_scat_source
C C 0.0033 0.0016 'International Tables Vol C Tables 4.2.6.8 and 6.1.1.4'
H H 0.0000 0.0000 'International Tables Vol C Tables 4.2.6.8 and 6.1.1.4'
O O 0.0106 0.0060 'International Tables Vol C Tables 4.2.6.8 and 6.1.1.4'
P P 0.1023 0.0942 'International Tables Vol C Tables 4.2.6.8 and 6.1.1.4'
Br Br -0.2901 2.4595 'International Tables Vol C Tables 4.2.6.8 and 6.1.1.4'

loop_
_geom_angle_atom_site_label_1
_geom_angle_atom_site_label_2
_geom_angle_atom_site_label_3
_geom_angle
_geom_angle_site_symmetry_1
_geom_angle_site_symmetry_3
_geom_angle_publ_flag
C2 C1 P1 111.25(15) . . ?
C2 C1 H1A 109.4 . . ?
P1 C1 H1A 109.4 . . ?
C2 C1 H1B 109.4 . . ?
P1 C1 H1B 109.4 . . ?
H1A C1 H1B 108.0 . . ?
C1 C2 P2 114.73(15) . . ?
C1 C2 H2A 108.6 . . ?
P2 C2 H2A 108.6 . . ?
C1 C2 H2B 108.6 . . ?
P2 C2 H2B 108.6 . . ?
H2A C2 H2B 107.6 . . ?
C16 C11 C12 118.9(2) . . ?
C16 C11 P1 119.2(2) . . ?
C12 C11 P1 121.91(18) . . ?
C13 C12 C11 120.4(2) . . ?
C13 C12 H12 119.8 . . ?
C11 C12 H12 119.8 . . ?
C14 C13 C12 119.8(3) . . ?
C14 C13 H13 120.1 . . ?
C12 C13 H13 120.1 . . ?
C15 C14 C13 120.2(3) . . ?
C15 C14 H14 119.9 . . ?
C13 C14 H14 119.9 . . ?
C14 C15 C16 120.8(3) . . ?
C14 C15 H15 119.6 . . ?
C16 C15 H15 119.6 . . ?
C15 C16 C11 120.0(3) . . ?
C15 C16 H16 120.0 . . ?
C11 C16 H16 120.0 . . ?
C26 C21 C22 119.7(2) . . ?
C26 C21 P1 118.49(16) . . ?
C22 C21 P1 121.81(17) . . ?
C23 C22 C21 119.5(2) . . ?
C23 C22 H22 120.2 . . ?
C21 C22 H22 120.2 . . ?
C24 C23 C22 120.3(2) . . ?
C24 C23 H23 119.8 . . ?
C22 C23 H23 119.8 . . ?
C25 C24 C23 120.2(2) . . ?
C25 C24 H24 119.9 . . ?
C23 C24 H24 119.9 . . ?
C24 C25 C26 120.0(2) . . ?
C24 C25 H25 120.0 . . ?
C26 C25 H25 120.0 . . ?
C21 C26 C25 120.2(2) . . ?
C21 C26 H26 119.9 . . ?
C25 C26 H26 119.9 . . ?
C32 C31 C36 119.8(2) . . ?
C32 C31 P2 118.46(18) . . ?
C36 C31 P2 121.72(17) . . ?
C33 C32 C31 119.8(2) . . ?
C33 C32 H32 120.1 . . ?
C31 C32 H32 120.1 . . ?
C32 C33 C34 120.6(2) . . ?
C32 C33 H33 119.7 . . ?
C34 C33 H33 119.7 . . ?
C33 C34 C35 120.0(2) . . ?
C33 C34 H34 120.0 . . ?
C35 C34 H34 120.0 . . ?
C36 C35 C34 120.0(2) . . ?
C36 C35 H35 120.0 . . ?
C34 C35 H35 120.0 . . ?
C35 C36 C31 119.8(2) . . ?
C35 C36 H36 120.1 . . ?
C31 C36 H36 120.1 . . ?
C42 C41 C46 120.3(2) . . ?
C42 C41 P2 122.14(18) . . ?
C46 C41 P2 117.53(17) . . ?
C43 C42 C41 119.2(2) . . ?
C43 C42 H42 120.4 . . ?
C41 C42 H42 120.4 . . ?
C44 C43 C42 120.3(2) . . ?
C44 C43 H43 119.9 . . ?
C42 C43 H43 119.9 . . ?
C45 C44 C43 120.7(2) . . ?
C45 C44 H44 119.7 . . ?
C43 C44 H44 119.7 . . ?
C44 C45 C46 120.3(2) . . ?
C44 C45 H45 119.9 . . ?
C46 C45 H45 119.9 . . ?
C45 C46 C41 119.3(2) . . ?
C45 C46 H46 120.3 . . ?
C41 C46 H46 120.4 . . ?
P2 O2 H1 121(3) . . ?
O1 P1 C11 111.46(11) . . ?
O1 P1 C21 111.24(10) . . ?
C11 P1 C21 107.99(10) . . ?
O1 P1 C1 109.53(10) . . ?
C11 P1 C1 107.62(10) . . ?
C21 P1 C1 108.90(10) . . ?
O2 P2 C41 105.39(10) . . ?
O2 P2 C31 111.00(10) . . ?
C41 P2 C31 111.81(10) . . ?
O2 P2 C2 110.71(10) . . ?
C41 P2 C2 111.44(10) . . ?
C31 P2 C2 106.57(10) . . ?
Br2 Br1 Br2 180.000(11) 2_565 . ?
Br4 Br3 Br4 180.000(13) 2_666 . ?

loop_
_geom_bond_atom_site_label_1
_geom_bond_atom_site_label_2
_geom_bond_distance
_geom_bond_site_symmetry_2
_geom_bond_publ_flag
C1 C2 1.529(3) . ?
C1 P1 1.806(2) . ?
C1 H1A 0.9900 . ?
C1 H1B 0.9900 . ?
C2 P2 1.798(2) . ?
C2 H2A 0.9900 . ?
C2 H2B 0.9900 . ?
C11 C16 1.392(3) . ?
C11 C12 1.395(3) . ?
C11 P1 1.791(2) . ?
C12 C13 1.389(4) . ?
C12 H12 0.9500 . ?
C13 C14 1.381(4) . ?
C13 H13 0.9500 . ?
C14 C15 1.366(5) . ?
C14 H14 0.9500 . ?
C15 C16 1.383(4) . ?
C15 H15 0.9500 . ?
C16 H16 0.9500 . ?
C21 C26 1.389(3) . ?
C21 C22 1.400(3) . ?
C21 P1 1.792(2) . ?
C22 C23 1.391(3) . ?
C22 H22 0.9500 . ?
C23 C24 1.383(4) . ?
C23 H23 0.9500 . ?
C24 C25 1.382(4) . ?
C24 H24 0.9500 . ?
C25 C26 1.389(3) . ?
C25 H25 0.9500 . ?
C26 H26 0.9500 . ?
C31 C32 1.393(3) . ?
C31 C36 1.394(3) . ?
C31 P2 1.787(2) . ?
C32 C33 1.379(4) . ?
C32 H32 0.9500 . ?
C33 C34 1.380(4) . ?
C33 H33 0.9500 . ?
C34 C35 1.388(4) . ?
C34 H34 0.9500 . ?
C35 C36 1.385(3) . ?
C35 H35 0.9500 . ?
C36 H36 0.9500 . ?
C41 C42 1.394(3) . ?
C41 C46 1.396(3) . ?
C41 P2 1.783(2) . ?
C42 C43 1.382(3) . ?
C42 H42 0.9500 . ?
C43 C44 1.381(4) . ?
C43 H43 0.9500 . ?
C44 C45 1.370(4) . ?
C44 H44 0.9500 . ?
C45 C46 1.383(3) . ?
C45 H45 0.9500 . ?
C46 H46 0.9500 . ?
O1 P1 1.4986(17) . ?
O2 P2 1.5347(16) . ?
O2 H1 0.73(4) . ?
Br1 Br2 2.5472(3) 2_565 ?
Br1 Br2 2.5472(3) . ?
Br3 Br4 2.5366(3) 2_666 ?
Br3 Br4 2.5366(3) . ?

loop_
_geom_torsion_atom_site_label_1
_geom_torsion_atom_site_label_2
_geom_torsion_atom_site_label_3
_geom_torsion_atom_site_label_4
_geom_torsion
_geom_torsion_site_symmetry_1
_geom_torsion_site_symmetry_2
_geom_torsion_site_symmetry_3
_geom_torsion_site_symmetry_4
_geom_torsion_publ_flag
P1 C1 C2 P2 158.22(12) . . . . ?
C16 C11 C12 C13 0.6(4) . . . . ?
P1 C11 C12 C13 -178.31(19) . . . . ?
C11 C12 C13 C14 -0.1(4) . . . . ?
C12 C13 C14 C15 -0.8(4) . . . . ?
C13 C14 C15 C16 1.3(4) . . . . ?
C14 C15 C16 C11 -0.9(4) . . . . ?
C12 C11 C16 C15 -0.1(4) . . . . ?
P1 C11 C16 C15 178.8(2) . . . . ?
C26 C21 C22 C23 -0.1(3) . . . . ?
P1 C21 C22 C23 178.13(17) . . . . ?
C21 C22 C23 C24 -0.2(4) . . . . ?
C22 C23 C24 C25 0.1(4) . . . . ?
C23 C24 C25 C26 0.5(4) . . . . ?
C22 C21 C26 C25 0.6(3) . . . . ?
P1 C21 C26 C25 -177.67(18) . . . . ?
C24 C25 C26 C21 -0.8(4) . . . . ?
C36 C31 C32 C33 0.7(4) . . . . ?
P2 C31 C32 C33 -176.93(19) . . . . ?
C31 C32 C33 C34 -0.2(4) . . . . ?
C32 C33 C34 C35 -0.2(4) . . . . ?
C33 C34 C35 C36 0.0(4) . . . . ?
C34 C35 C36 C31 0.6(4) . . . . ?
C32 C31 C36 C35 -1.0(4) . . . . ?
P2 C31 C36 C35 176.65(19) . . . . ?
C46 C41 C42 C43 0.7(4) . . . . ?
P2 C41 C42 C43 -177.5(2) . . . . ?
C41 C42 C43 C44 0.7(4) . . . . ?
C42 C43 C44 C45 -1.4(4) . . . . ?
C43 C44 C45 C46 0.6(4) . . . . ?
C44 C45 C46 C41 0.7(4) . . . . ?
C42 C41 C46 C45 -1.4(4) . . . . ?
P2 C41 C46 C45 176.89(19) . . . . ?
C16 C11 P1 O1 -0.8(2) . . . . ?
C12 C11 P1 O1 178.11(18) . . . . ?
C16 C11 P1 C21 -123.2(2) . . . . ?
C12 C11 P1 C21 55.6(2) . . . . ?
C16 C11 P1 C1 119.3(2) . . . . ?
C12 C11 P1 C1 -61.8(2) . . . . ?
C26 C21 P1 O1 -16.8(2) . . . . ?
C22 C21 P1 O1 164.92(18) . . . . ?
C26 C21 P1 C11 105.79(19) . . . . ?
C22 C21 P1 C11 -72.5(2) . . . . ?
C26 C21 P1 C1 -137.62(18) . . . . ?
C22 C21 P1 C1 44.1(2) . . . . ?
C2 C1 P1 O1 -72.09(18) . . . . ?
C2 C1 P1 C11 166.59(15) . . . . ?
C2 C1 P1 C21 49.77(18) . . . . ?
C42 C41 P2 O2 -144.7(2) . . . . ?
C46 C41 P2 O2 37.1(2) . . . . ?
C42 C41 P2 C31 -24.0(2) . . . . ?
C46 C41 P2 C31 157.78(18) . . . . ?
C42 C41 P2 C2 95.2(2) . . . . ?
C46 C41 P2 C2 -83.1(2) . . . . ?
C32 C31 P2 O2 14.9(2) . . . . ?
C36 C31 P2 O2 -162.72(19) . . . . ?
C32 C31 P2 C41 -102.5(2) . . . . ?
C36 C31 P2 C41 79.9(2) . . . . ?
C32 C31 P2 C2 135.54(19) . . . . ?
C36 C31 P2 C2 -42.1(2) . . . . ?
C1 C2 P2 O2 -68.98(19) . . . . ?
C1 C2 P2 C41 47.98(19) . . . . ?
C1 C2 P2 C31 170.21(16) . . . . ?
